data_7060506
loop_
_publ_author_name
'Zhou, Senhao'
'Zhang, Shiqian'
'Li, Jinsong'
'Liu, Zhiqiang'
'Yu, Xiaoqiang'

_publ_section_title
;
 Syntheses, structures, and one- and two-photon excited fluorescence of
 dimesitylboryl-ended quadrupolar hybrid oligothiophenes
;
_journal_issue 33
_journal_name_full 'New Journal of Chemistry'
_journal_page_first 15035
_journal_page_last 15042
_journal_paper_doi 10.1039/D1NJ00694K
_journal_volume 45
_journal_year 2021
_chemical_formula_moiety 'C50 H50 B2 S4, C7 H8'
_chemical_formula_sum 'C57 H58 B2 S4'
_chemical_formula_weight 892.89
_space_group_crystal_system monoclinic
_space_group_IT_number 14
_space_group_name_Hall '-P 2yn'
_space_group_name_H-M_alt 'P 1 21/n 1'
_atom_sites_solution_hydrogens geom
_atom_sites_solution_primary dual
_audit_creation_date 2021-03-13
_audit_creation_method
;
Olex2 1.3
(compiled 2020.06.28 svn.raecde09e for OlexSys, GUI svn.r6132)
;
_audit_update_record
;
2021-03-14 deposited with the CCDC.	2021-03-29 downloaded from the CCDC.
;
_cell_angle_alpha 90
_cell_angle_beta 113.3421(13)
_cell_angle_gamma 90
_cell_formula_units_Z 2
_cell_length_a 17.1329(4)
_cell_length_b 8.2168(2)
_cell_length_c 19.5322(4)
_cell_measurement_reflns_used 5553
_cell_measurement_temperature 296.15
_cell_measurement_theta_max 22.00
_cell_measurement_theta_min 2.68
_cell_volume 2524.65(10)
_computing_cell_refinement 'SAINT v7.68A (Bruker, 2009)'
_computing_data_reduction 'SAINT v7.68A (Bruker, 2009)'
_computing_molecular_graphics 'Olex2 1.3 (Dolomanov et al., 2009)'
_computing_publication_material 'Olex2 1.3 (Dolomanov et al., 2009)'
_computing_structure_refinement 'SHELXL 2018/3 (Sheldrick, 2015)'
_computing_structure_solution 'olex2.solve (Bourhis et al., 2015)'
_diffrn_ambient_temperature 296.15
_diffrn_detector_area_resol_mean 8
_diffrn_measured_fraction_theta_full 1.000
_diffrn_measured_fraction_theta_max 0.999
_diffrn_measurement_device_type 'Bruker APEX-II CCD'
_diffrn_measurement_method '\f and \w scans'
_diffrn_radiation_monochromator graphite
_diffrn_radiation_type MoK\a
_diffrn_radiation_wavelength 0.71073
_diffrn_reflns_av_R_equivalents 0.0576
_diffrn_reflns_av_unetI/netI 0.0378
_diffrn_reflns_Laue_measured_fraction_full 1.000
_diffrn_reflns_Laue_measured_fraction_max 0.999
_diffrn_reflns_limit_h_max 22
_diffrn_reflns_limit_h_min -22
_diffrn_reflns_limit_k_max 10
_diffrn_reflns_limit_k_min -10
_diffrn_reflns_limit_l_max 25
_diffrn_reflns_limit_l_min -25
_diffrn_reflns_number 42323
_diffrn_reflns_point_group_measured_fraction_full 1.000
_diffrn_reflns_point_group_measured_fraction_max 0.999
_diffrn_reflns_theta_full 26.000
_diffrn_reflns_theta_max 27.476
_diffrn_reflns_theta_min 2.032
_diffrn_source_current 30.0
_diffrn_source_power 1.5
_diffrn_source_voltage 50.0
_diffrn_standards_number 0
_exptl_absorpt_coefficient_mu 0.224
_exptl_absorpt_correction_T_max 0.7456
_exptl_absorpt_correction_T_min 0.6627
_exptl_absorpt_correction_type none
_exptl_crystal_colour yellow
_exptl_crystal_colour_primary yellow
_exptl_crystal_density_diffrn 1.175
_exptl_crystal_description plate
_exptl_crystal_F_000 948
_exptl_crystal_size_max 0.40
_exptl_crystal_size_mid 0.20
_exptl_crystal_size_min 0.04
_refine_diff_density_max 0.211
_refine_diff_density_min -0.308
_refine_diff_density_rms 0.042
_refine_ls_extinction_method none
_refine_ls_goodness_of_fit_ref 1.027
_refine_ls_hydrogen_treatment constr
_refine_ls_matrix_type full
_refine_ls_number_parameters 311
_refine_ls_number_reflns 5782
_refine_ls_number_restraints 87
_refine_ls_restrained_S_all 1.059
_refine_ls_R_factor_all 0.0867
_refine_ls_R_factor_gt 0.0482
_refine_ls_shift/su_max 0.001
_refine_ls_shift/su_mean 0.000
_refine_ls_structure_factor_coef Fsqd
_refine_ls_weighting_details 'w=1/[\s^2^(Fo^2^)+(0.0719P)^2^+0.6130P] where P=(Fo^2^+2Fc^2^)/3'
_refine_ls_weighting_scheme calc
_refine_ls_wR_factor_gt 0.1272
_refine_ls_wR_factor_ref 0.1511
_reflns_Friedel_coverage 0.000
_reflns_number_gt 3595
_reflns_number_total 5782
_reflns_threshold_expression 'I > 2\s(I)'
_cod_data_source_file d1nj00694k2.cif
_cod_data_source_block liuzq201316_0m
_cod_depositor_comments 'Adding full bibliography for 7060505--7060508.cif.'
_cod_database_code 7060506
_shelx_shelxl_version_number 2018/3
_shelx_space_group_comment
;
The symmetry employed for this shelxl refinement is uniquely defined
by the following loop, which should always be used as a source of
symmetry information in preference to the above space-group names.
They are only intended as comments.
;
_shelx_estimated_absorpt_t_max 0.991
_shelx_estimated_absorpt_t_min 0.916
_olex2_refinement_description
;
1. Fixed Uiso
 At 1.2 times of:
  All C(H) groups
 At 1.5 times of:
  All C(H,H,H) groups
2. Uiso/Uaniso restraints and constraints
Uanis(C32) \\sim Ueq, Uanis(C27) \\sim Ueq, Uanis(C30) \\sim Ueq, Uanis(C26)
\\sim Ueq, Uanis(C29) \\sim Ueq, Uanis(C31) \\sim Ueq, Uanis(C28) \\sim Ueq:
with sigma of 0.01 and sigma for terminal atoms of 0.02
3. Rigid body (RIGU) restrains
 C26, C27, C28, C29, C30, C31, C32
 with sigma for 1-2 distances of 0.004 and sigma for 1-3 distances of 0.004
4. Others
 Fixed Sof: C29(0.5) H29(0.5) C30(0.5) H30(0.5) C27(0.5) H27(0.5) C26(0.5)
 C32(0.5) H32(0.5) C28(0.5) H28(0.5) C31(0.5) H31A(0.5) H31B(0.5) H31C(0.5)
5.a Aromatic/amide H refined with riding coordinates:
 C2(H2), C7(H7), C9(H9), C13(H13), C15(H15), C22(H22), C23(H23), C29(H29),
 C30(H30), C27(H27), C32(H32), C28(H28)
5.b Fitted hexagon refined as free rotating group:
 C29(C30,C27,C26,C32,C28)
5.c Idealised Me refined as rotating group:
 C4(H4A,H4B,H4C), C8(H8A,H8B,H8C), C12(H12A,H12B,H12C), C16(H16A,H16B,H16C),
 C18(H18A,H18B,H18C), C20(H20A,H20B,H20C), C31(H31A,H31B,H31C)
;
_olex2_submission_special_instructions 'No special instructions were received'

loop_
_space_group_symop_operation_xyz
'x, y, z'
'-x+1/2, y+1/2, -z+1/2'
'-x, -y, -z'
'x-1/2, -y-1/2, z-1/2'

loop_
_atom_site_label
_atom_site_type_symbol
_atom_site_fract_x
_atom_site_fract_y
_atom_site_fract_z
_atom_site_U_iso_or_equiv
_atom_site_adp_type
_atom_site_occupancy
_atom_site_site_symmetry_order
_atom_site_calc_flag
_atom_site_refinement_flags_posn
_atom_site_refinement_flags_adp
_atom_site_refinement_flags_occupancy
_atom_site_disorder_assembly
_atom_site_disorder_group
S1 S 0.04733(4) 0.26178(7) 0.23921(3) 0.05613(19) Uani 1 1 d . . . . .
S2 S 0.11324(4) 0.56365(9) 0.08615(3) 0.0645(2) Uani 1 1 d . . . . .
C1 C 0.05904(14) 0.4391(3) 0.12437(11) 0.0484(5) Uani 1 1 d . . . . .
C2 C -0.06884(14) -0.1260(3) 0.35605(12) 0.0574(6) Uani 1 1 d . . . . .
H2 H -0.116453 -0.133834 0.367541 0.069 Uiso 1 1 calc R U . . .
C3 C 0.27218(16) 0.3382(4) 0.62130(13) 0.0678(7) Uani 1 1 d . . . . .
C4 C 0.15326(17) -0.1084(3) 0.30747(16) 0.0698(7) Uani 1 1 d . . . . .
H4A H 0.182622 -0.006404 0.321481 0.105 Uiso 1 1 calc R U . . .
H4B H 0.137576 -0.126583 0.255133 0.105 Uiso 1 1 calc R U . . .
H4C H 0.189815 -0.194774 0.335328 0.105 Uiso 1 1 calc R U . . .
C5 C -0.01472(14) 0.0062(3) 0.38238(11) 0.0497(5) Uani 1 1 d . . . . .
C6 C 0.05881(14) 0.0197(3) 0.36686(11) 0.0464(5) Uani 1 1 d . . . . .
C7 C 0.17231(15) 0.4483(3) 0.25744(12) 0.0538(5) Uani 1 1 d . . . . .
H7 H 0.209447 0.519754 0.248708 0.065 Uiso 1 1 calc R U . . .
C8 C -0.03914(17) 0.1390(3) 0.42391(14) 0.0672(7) Uani 1 1 d . . . . .
H8A H 0.010057 0.171562 0.466657 0.101 Uiso 1 1 calc R U . . .
H8B H -0.081838 0.098749 0.439833 0.101 Uiso 1 1 calc R U . . .
H8C H -0.061108 0.230798 0.391566 0.101 Uiso 1 1 calc R U . . .
C9 C 0.27732(15) 0.1812(4) 0.59935(13) 0.0660(7) Uani 1 1 d . . . . .
H9 H 0.315636 0.110506 0.633425 0.079 Uiso 1 1 calc R U . . .
C10 C 0.16356(16) 0.3900(3) 0.49815(12) 0.0568(6) Uani 1 1 d . . . . .
C11 C 0.07410(14) -0.1045(3) 0.32395(12) 0.0506(5) Uani 1 1 d . . . . .
C12 C 0.0997(2) 0.5109(3) 0.44897(15) 0.0813(9) Uani 1 1 d . . . . .
H12A H 0.126907 0.582413 0.426371 0.122 Uiso 1 1 calc R U . . .
H12B H 0.077087 0.573398 0.478464 0.122 Uiso 1 1 calc R U . . .
H12C H 0.054276 0.453800 0.410762 0.122 Uiso 1 1 calc R U . . .
C13 C 0.01729(15) -0.2333(3) 0.29775(13) 0.0569(6) Uani 1 1 d . . . . .
H13 H 0.027898 -0.313227 0.268821 0.068 Uiso 1 1 calc R U . . .
C14 C 0.17019(14) 0.2296(3) 0.47478(11) 0.0487(5) Uani 1 1 d . . . . .
C15 C 0.21390(16) 0.4394(3) 0.57000(13) 0.0640(6) Uani 1 1 d . . . . .
H15 H 0.208142 0.545244 0.584224 0.077 Uiso 1 1 calc R U . . .
C16 C 0.23761(18) -0.0521(3) 0.51087(15) 0.0699(7) Uani 1 1 d . . . . .
H16A H 0.182494 -0.100964 0.486977 0.105 Uiso 1 1 calc R U . . .
H16B H 0.269451 -0.109334 0.556248 0.105 Uiso 1 1 calc R U . . .
H16C H 0.267180 -0.057697 0.478215 0.105 Uiso 1 1 calc R U . . .
C17 C 0.22774(14) 0.1230(3) 0.52833(12) 0.0531(5) Uani 1 1 d . . . . .
C18 C -0.1140(2) -0.3887(4) 0.2840(2) 0.0930(10) Uani 1 1 d . . . . .
H18A H -0.166816 -0.351190 0.246739 0.139 Uiso 1 1 calc R U . . .
H18B H -0.124261 -0.437700 0.324320 0.139 Uiso 1 1 calc R U . . .
H18C H -0.089099 -0.467588 0.262501 0.139 Uiso 1 1 calc R U . . .
C19 C 0.03225(14) 0.5480(3) -0.00077(11) 0.0498(5) Uani 1 1 d . . . . .
C20 C 0.32709(19) 0.3980(5) 0.69864(16) 0.1031(12) Uani 1 1 d . . . . .
H20A H 0.379253 0.441066 0.698813 0.155 Uiso 1 1 calc R U . . .
H20B H 0.339413 0.309190 0.733284 0.155 Uiso 1 1 calc R U . . .
H20C H 0.297495 0.481743 0.712981 0.155 Uiso 1 1 calc R U . . .
C21 C -0.05394(15) -0.2462(3) 0.31324(13) 0.0588(6) Uani 1 1 d . . . . .
C22 C 0.18713(15) 0.3828(3) 0.32758(12) 0.0550(6) Uani 1 1 d . . . . .
H22 H 0.234817 0.408659 0.370110 0.066 Uiso 1 1 calc R U . . .
C23 C -0.01741(15) 0.3896(3) 0.07276(12) 0.0571(6) Uani 1 1 d . . . . .
H23 H -0.055250 0.323260 0.083258 0.069 Uiso 1 1 calc R U . . .
C24 C 0.09738(14) 0.3963(2) 0.20280(11) 0.0470(5) Uani 1 1 d . . . . .
C25 C 0.12518(15) 0.2767(3) 0.32848(11) 0.0505(5) Uani 1 1 d . . . . .
B1 B 0.11839(16) 0.1732(3) 0.39180(13) 0.0476(6) Uani 1 1 d . . . . .
C29 C 0.0816(6) 0.1143(11) -0.0515(5) 0.186(6) Uani 0.5 1 d G U P A -1
H29 H 0.114833 0.158836 -0.074629 0.224 Uiso 0.5 1 calc R U P A -1
C30 C -0.0016(6) 0.0674(11) -0.0939(4) 0.157(4) Uani 0.5 1 d G U P A -1
H30 H -0.024093 0.080612 -0.145422 0.188 Uiso 0.5 1 calc R U P A -1
C27 C -0.0512(4) 0.0008(11) -0.0594(6) 0.141(4) Uani 0.5 1 d G U P A -1
H27 H -0.106899 -0.030525 -0.087744 0.169 Uiso 0.5 1 calc R U P A -1
C26 C -0.0176(6) -0.0189(11) 0.0176(6) 0.139(3) Uani 0.5 1 d G U P A -1
C32 C 0.0657(6) 0.0280(10) 0.0600(4) 0.157(5) Uani 0.5 1 d G U P A -1
H32 H 0.088146 0.014783 0.111521 0.188 Uiso 0.5 1 calc R U P A -1
C28 C 0.1153(4) 0.0946(10) 0.0255(5) 0.129(3) Uani 0.5 1 d G U P A -1
H28 H 0.170953 0.125921 0.053844 0.155 Uiso 0.5 1 calc R U P A -1
C31 C -0.0651(11) -0.089(2) 0.0475(10) 0.207(7) Uani 0.5 1 d . U P A -1
H31A H -0.121752 -0.101562 0.010356 0.311 Uiso 0.5 1 calc R U P A -1
H31B H -0.066553 -0.021910 0.087357 0.311 Uiso 0.5 1 calc R U P A -1
H31C H -0.041939 -0.193295 0.066745 0.311 Uiso 0.5 1 calc R U P A -1

loop_
_atom_site_aniso_label
_atom_site_aniso_U_11
_atom_site_aniso_U_22
_atom_site_aniso_U_33
_atom_site_aniso_U_23
_atom_site_aniso_U_13
_atom_site_aniso_U_12
S1 0.0618(4) 0.0662(4) 0.0335(3) 0.0049(2) 0.0115(2) -0.0123(3)
S2 0.0609(4) 0.0850(5) 0.0410(3) 0.0137(3) 0.0131(3) -0.0132(3)
C1 0.0549(13) 0.0546(12) 0.0370(11) 0.0061(9) 0.0196(10) 0.0039(10)
C2 0.0504(13) 0.0715(15) 0.0476(12) 0.0081(11) 0.0166(10) -0.0046(11)
C3 0.0547(14) 0.099(2) 0.0425(13) -0.0134(13) 0.0119(11) -0.0097(14)
C4 0.0739(17) 0.0685(16) 0.0755(17) -0.0126(13) 0.0388(14) -0.0028(13)
C5 0.0542(13) 0.0575(13) 0.0332(10) 0.0072(9) 0.0128(9) 0.0040(10)
C6 0.0530(12) 0.0498(12) 0.0319(10) 0.0049(9) 0.0118(9) 0.0007(9)
C7 0.0574(13) 0.0601(13) 0.0433(12) 0.0044(10) 0.0192(10) -0.0065(11)
C8 0.0729(16) 0.0739(16) 0.0608(15) -0.0013(13) 0.0330(13) 0.0052(14)
C9 0.0505(14) 0.098(2) 0.0400(12) 0.0109(13) 0.0078(10) 0.0066(13)
C10 0.0698(15) 0.0543(13) 0.0418(12) 0.0013(10) 0.0172(11) -0.0044(11)
C11 0.0551(13) 0.0515(12) 0.0429(11) 0.0016(9) 0.0169(10) -0.0002(10)
C12 0.115(2) 0.0569(15) 0.0568(16) 0.0005(12) 0.0183(16) 0.0150(15)
C13 0.0638(15) 0.0528(13) 0.0481(12) -0.0040(10) 0.0159(11) -0.0003(11)
C14 0.0555(13) 0.0534(12) 0.0346(10) 0.0043(9) 0.0149(10) -0.0051(10)
C15 0.0700(16) 0.0674(15) 0.0522(14) -0.0158(12) 0.0216(12) -0.0118(13)
C16 0.0770(17) 0.0685(16) 0.0589(15) 0.0147(13) 0.0213(13) 0.0146(13)
C17 0.0516(12) 0.0660(14) 0.0391(11) 0.0073(10) 0.0154(10) 0.0015(11)
C18 0.083(2) 0.087(2) 0.101(2) -0.0195(18) 0.0274(18) -0.0300(17)
C19 0.0516(12) 0.0611(13) 0.0367(11) 0.0080(9) 0.0175(9) 0.0009(10)
C20 0.0673(18) 0.164(3) 0.0562(17) -0.0344(19) 0.0013(14) -0.006(2)
C21 0.0572(14) 0.0588(14) 0.0501(13) 0.0005(11) 0.0104(11) -0.0070(11)
C22 0.0581(14) 0.0601(13) 0.0406(12) 0.0007(10) 0.0130(10) -0.0082(11)
C23 0.0588(14) 0.0706(15) 0.0415(12) 0.0127(11) 0.0194(11) -0.0058(11)
C24 0.0555(13) 0.0496(12) 0.0364(11) 0.0045(9) 0.0187(9) 0.0025(10)
C25 0.0591(13) 0.0527(12) 0.0341(10) 0.0007(9) 0.0125(9) -0.0056(10)
B1 0.0528(14) 0.0498(14) 0.0372(12) 0.0042(10) 0.0145(10) 0.0042(11)
C29 0.185(8) 0.181(11) 0.206(8) -0.002(7) 0.091(6) 0.002(7)
C30 0.173(7) 0.128(7) 0.139(6) -0.028(5) 0.028(5) 0.046(6)
C27 0.129(7) 0.091(6) 0.163(6) -0.043(6) 0.016(5) 0.022(6)
C26 0.152(6) 0.116(6) 0.174(7) -0.039(6) 0.089(5) 0.026(5)
C32 0.156(7) 0.121(8) 0.177(8) -0.020(6) 0.049(5) 0.043(6)
C28 0.106(5) 0.100(5) 0.150(6) -0.014(5) 0.017(4) 0.024(4)
C31 0.242(13) 0.120(9) 0.333(16) -0.023(10) 0.190(13) 0.041(9)

loop_
_atom_type_symbol
_atom_type_description
_atom_type_scat_dispersion_real
_atom_type_scat_dispersion_imag
_atom_type_scat_source
C C 0.0033 0.0016 'International Tables Vol C Tables 4.2.6.8 and 6.1.1.4'
H H 0.0000 0.0000 'International Tables Vol C Tables 4.2.6.8 and 6.1.1.4'
B B 0.0013 0.0007 'International Tables Vol C Tables 4.2.6.8 and 6.1.1.4'
S S 0.1246 0.1234 'International Tables Vol C Tables 4.2.6.8 and 6.1.1.4'

loop_
_geom_angle_atom_site_label_1
_geom_angle_atom_site_label_2
_geom_angle_atom_site_label_3
_geom_angle
_geom_angle_site_symmetry_1
_geom_angle_site_symmetry_3
_geom_angle_publ_flag
C24 S1 C25 93.42(10) . . ?
C19 S2 C1 91.19(10) . . ?
C23 C1 S2 112.29(16) . . ?
C23 C1 C24 127.6(2) . . ?
C24 C1 S2 120.09(17) . . ?
C5 C2 H2 119.1 . . ?
C21 C2 H2 119.1 . . ?
C21 C2 C5 121.8(2) . . ?
C9 C3 C15 117.2(2) . . ?
C9 C3 C20 121.8(3) . . ?
C15 C3 C20 121.0(3) . . ?
H4A C4 H4B 109.5 . . ?
H4A C4 H4C 109.5 . . ?
H4B C4 H4C 109.5 . . ?
C11 C4 H4A 109.5 . . ?
C11 C4 H4B 109.5 . . ?
C11 C4 H4C 109.5 . . ?
C2 C5 C6 120.3(2) . . ?
C2 C5 C8 118.5(2) . . ?
C6 C5 C8 121.2(2) . . ?
C5 C6 B1 121.40(19) . . ?
C11 C6 C5 117.6(2) . . ?
C11 C6 B1 120.92(19) . . ?
C22 C7 H7 123.4 . . ?
C24 C7 H7 123.4 . . ?
C24 C7 C22 113.1(2) . . ?
C5 C8 H8A 109.5 . . ?
C5 C8 H8B 109.5 . . ?
C5 C8 H8C 109.5 . . ?
H8A C8 H8B 109.5 . . ?
H8A C8 H8C 109.5 . . ?
H8B C8 H8C 109.5 . . ?
C3 C9 H9 118.5 . . ?
C3 C9 C17 123.0(2) . . ?
C17 C9 H9 118.5 . . ?
C14 C10 C12 122.6(2) . . ?
C15 C10 C12 117.1(2) . . ?
C15 C10 C14 120.2(2) . . ?
C6 C11 C4 122.4(2) . . ?
C13 C11 C4 117.5(2) . . ?
C13 C11 C6 120.1(2) . . ?
C10 C12 H12A 109.5 . . ?
C10 C12 H12B 109.5 . . ?
C10 C12 H12C 109.5 . . ?
H12A C12 H12B 109.5 . . ?
H12A C12 H12C 109.5 . . ?
H12B C12 H12C 109.5 . . ?
C11 C13 H13 119.0 . . ?
C21 C13 C11 122.1(2) . . ?
C21 C13 H13 119.0 . . ?
C10 C14 C17 117.28(19) . . ?
C10 C14 B1 121.39(19) . . ?
C17 C14 B1 121.3(2) . . ?
C3 C15 C10 122.7(2) . . ?
C3 C15 H15 118.6 . . ?
C10 C15 H15 118.6 . . ?
H16A C16 H16B 109.5 . . ?
H16A C16 H16C 109.5 . . ?
H16B C16 H16C 109.5 . . ?
C17 C16 H16A 109.5 . . ?
C17 C16 H16B 109.5 . . ?
C17 C16 H16C 109.5 . . ?
C9 C17 C14 119.6(2) . . ?
C9 C17 C16 118.4(2) . . ?
C14 C17 C16 122.1(2) . . ?
H18A C18 H18B 109.5 . . ?
H18A C18 H18C 109.5 . . ?
H18B C18 H18C 109.5 . . ?
C21 C18 H18A 109.5 . . ?
C21 C18 H18B 109.5 . . ?
C21 C18 H18C 109.5 . . ?
C19 C19 S2 111.4(2) 3_565 . ?
C19 C19 C23 113.6(2) 3_565 3_565 ?
C23 C19 S2 135.05(18) 3_565 . ?
C3 C20 H20A 109.5 . . ?
C3 C20 H20B 109.5 . . ?
C3 C20 H20C 109.5 . . ?
H20A C20 H20B 109.5 . . ?
H20A C20 H20C 109.5 . . ?
H20B C20 H20C 109.5 . . ?
C2 C21 C18 121.3(2) . . ?
C13 C21 C2 118.1(2) . . ?
C13 C21 C18 120.5(2) . . ?
C7 C22 H22 122.8 . . ?
C25 C22 C7 114.4(2) . . ?
C25 C22 H22 122.8 . . ?
C1 C23 C19 111.6(2) . 3_565 ?
C1 C23 H23 124.2 . . ?
C19 C23 H23 124.2 3_565 . ?
C1 C24 S1 120.14(17) . . ?
C7 C24 S1 110.19(15) . . ?
C7 C24 C1 129.7(2) . . ?
C22 C25 S1 108.80(15) . . ?
C22 C25 B1 131.4(2) . . ?
B1 C25 S1 119.72(17) . . ?
C6 B1 C14 125.82(18) . . ?
C25 B1 C6 116.08(18) . . ?
C25 B1 C14 118.1(2) . . ?
C30 C29 H29 120.0 . . ?
C30 C29 C28 120.0 . . ?
C28 C29 H29 120.0 . . ?
C29 C30 H30 120.0 . . ?
C27 C30 C29 120.0 . . ?
C27 C30 H30 120.0 . . ?
C30 C27 H27 120.0 . . ?
C26 C27 C30 120.0 . . ?
C26 C27 H27 120.0 . . ?
C27 C26 C32 120.0 . . ?
C31 C26 C27 118.0(11) . . ?
C31 C26 C32 121.9(11) . . ?
C26 C32 H32 120.0 . . ?
C28 C32 C26 120.0 . . ?
C28 C32 H32 120.0 . . ?
C29 C28 H28 120.0 . . ?
C32 C28 C29 120.0 . . ?
C32 C28 H28 120.0 . . ?
C26 C31 H31A 109.5 . . ?
C26 C31 H31B 109.5 . . ?
C26 C31 H31C 109.5 . . ?
H31A C31 H31B 109.5 . . ?
H31A C31 H31C 109.5 . . ?
H31B C31 H31C 109.5 . . ?

loop_
_geom_bond_atom_site_label_1
_geom_bond_atom_site_label_2
_geom_bond_distance
_geom_bond_site_symmetry_2
_geom_bond_publ_flag
S1 C24 1.716(2) . ?
S1 C25 1.730(2) . ?
S2 C1 1.737(2) . ?
S2 C19 1.720(2) . ?
C1 C23 1.361(3) . ?
C1 C24 1.451(3) . ?
C2 H2 0.9300 . ?
C2 C5 1.388(3) . ?
C2 C21 1.382(3) . ?
C3 C9 1.373(4) . ?
C3 C15 1.378(4) . ?
C3 C20 1.511(3) . ?
C4 H4A 0.9600 . ?
C4 H4B 0.9600 . ?
C4 H4C 0.9600 . ?
C4 C11 1.513(3) . ?
C5 C6 1.412(3) . ?
C5 C8 1.514(3) . ?
C6 C11 1.410(3) . ?
C6 B1 1.573(3) . ?
C7 H7 0.9300 . ?
C7 C22 1.398(3) . ?
C7 C24 1.373(3) . ?
C8 H8A 0.9600 . ?
C8 H8B 0.9600 . ?
C8 H8C 0.9600 . ?
C9 H9 0.9300 . ?
C9 C17 1.393(3) . ?
C10 C12 1.508(3) . ?
C10 C14 1.415(3) . ?
C10 C15 1.385(3) . ?
C11 C13 1.391(3) . ?
C12 H12A 0.9600 . ?
C12 H12B 0.9600 . ?
C12 H12C 0.9600 . ?
C13 H13 0.9300 . ?
C13 C21 1.373(3) . ?
C14 C17 1.420(3) . ?
C14 B1 1.578(3) . ?
C15 H15 0.9300 . ?
C16 H16A 0.9600 . ?
C16 H16B 0.9600 . ?
C16 H16C 0.9600 . ?
C16 C17 1.503(3) . ?
C18 H18A 0.9600 . ?
C18 H18B 0.9600 . ?
C18 H18C 0.9600 . ?
C18 C21 1.513(3) . ?
C19 C19 1.368(4) 3_565 ?
C19 C23 1.422(3) 3_565 ?
C20 H20A 0.9600 . ?
C20 H20B 0.9600 . ?
C20 H20C 0.9600 . ?
C22 H22 0.9300 . ?
C22 C25 1.379(3) . ?
C23 H23 0.9300 . ?
C25 B1 1.543(3) . ?
C29 H29 0.9300 . ?
C29 C30 1.3900 . ?
C29 C28 1.3900 . ?
C30 H30 0.9300 . ?
C30 C27 1.3900 . ?
C27 H27 0.9300 . ?
C27 C26 1.3900 . ?
C26 C32 1.3900 . ?
C26 C31 1.307(16) . ?
C32 H32 0.9300 . ?
C32 C28 1.3900 . ?
C28 H28 0.9300 . ?
C31 H31A 0.9600 . ?
C31 H31B 0.9600 . ?
C31 H31C 0.9600 . ?

loop_
_geom_torsion_atom_site_label_1
_geom_torsion_atom_site_label_2
_geom_torsion_atom_site_label_3
_geom_torsion_atom_site_label_4
_geom_torsion
_geom_torsion_site_symmetry_1
_geom_torsion_site_symmetry_2
_geom_torsion_site_symmetry_3
_geom_torsion_site_symmetry_4
_geom_torsion_publ_flag
S1 C25 B1 C6 19.9(3) . . . . ?
S1 C25 B1 C14 -159.62(17) . . . . ?
S2 C1 C23 C19 0.6(3) . . . 3_565 ?
S2 C1 C24 S1 -175.36(12) . . . . ?
S2 C1 C24 C7 4.7(3) . . . . ?
C1 S2 C19 C19 0.0(2) . . . 3_565 ?
C1 S2 C19 C23 -179.6(3) . . . 3_565 ?
C2 C5 C6 C11 0.3(3) . . . . ?
C2 C5 C6 B1 176.27(19) . . . . ?
C3 C9 C17 C14 1.4(4) . . . . ?
C3 C9 C17 C16 -178.9(2) . . . . ?
C4 C11 C13 C21 176.3(2) . . . . ?
C5 C2 C21 C13 0.8(3) . . . . ?
C5 C2 C21 C18 -179.2(2) . . . . ?
C5 C6 C11 C4 -176.4(2) . . . . ?
C5 C6 C11 C13 0.8(3) . . . . ?
C5 C6 B1 C14 62.9(3) . . . . ?
C5 C6 B1 C25 -116.6(2) . . . . ?
C6 C11 C13 C21 -1.1(3) . . . . ?
C7 C22 C25 S1 -0.4(3) . . . . ?
C7 C22 C25 B1 176.8(2) . . . . ?
C8 C5 C6 C11 -176.15(19) . . . . ?
C8 C5 C6 B1 -0.2(3) . . . . ?
C9 C3 C15 C10 -2.0(4) . . . . ?
C10 C14 C17 C9 -2.9(3) . . . . ?
C10 C14 C17 C16 177.5(2) . . . . ?
C10 C14 B1 C6 -127.0(2) . . . . ?
C10 C14 B1 C25 52.4(3) . . . . ?
C11 C6 B1 C14 -121.3(2) . . . . ?
C11 C6 B1 C25 59.2(3) . . . . ?
C11 C13 C21 C2 0.3(3) . . . . ?
C11 C13 C21 C18 -179.7(2) . . . . ?
C12 C10 C14 C17 -174.7(2) . . . . ?
C12 C10 C14 B1 7.6(4) . . . . ?
C12 C10 C15 C3 177.3(3) . . . . ?
C14 C10 C15 C3 0.4(4) . . . . ?
C15 C3 C9 C17 1.0(4) . . . . ?
C15 C10 C14 C17 2.0(3) . . . . ?
C15 C10 C14 B1 -175.8(2) . . . . ?
C17 C14 B1 C6 55.3(3) . . . . ?
C17 C14 B1 C25 -125.3(2) . . . . ?
C19 S2 C1 C23 -0.38(19) . . . . ?
C19 S2 C1 C24 178.19(19) . . . . ?
C20 C3 C9 C17 -179.7(2) . . . . ?
C20 C3 C15 C10 178.8(3) . . . . ?
C21 C2 C5 C6 -1.1(3) . . . . ?
C21 C2 C5 C8 175.4(2) . . . . ?
C22 C7 C24 S1 -1.5(3) . . . . ?
C22 C7 C24 C1 178.4(2) . . . . ?
C22 C25 B1 C6 -157.0(2) . . . . ?
C22 C25 B1 C14 23.5(4) . . . . ?
C23 C1 C24 S1 3.0(3) . . . . ?
C23 C1 C24 C7 -176.9(2) . . . . ?
C24 S1 C25 C22 -0.44(18) . . . . ?
C24 S1 C25 B1 -177.99(19) . . . . ?
C24 C1 C23 C19 -177.8(2) . . . 3_565 ?
C24 C7 C22 C25 1.2(3) . . . . ?
C25 S1 C24 C1 -178.80(18) . . . . ?
C25 S1 C24 C7 1.13(18) . . . . ?
B1 C6 C11 C4 7.6(3) . . . . ?
B1 C6 C11 C13 -175.24(19) . . . . ?
B1 C14 C17 C9 174.9(2) . . . . ?
B1 C14 C17 C16 -4.8(3) . . . . ?
C29 C30 C27 C26 0.0 . . . . ?
C30 C29 C28 C32 0.0 . . . . ?
C30 C27 C26 C32 0.0 . . . . ?
C30 C27 C26 C31 -177.0(12) . . . . ?
C27 C26 C32 C28 0.0 . . . . ?
C26 C32 C28 C29 0.0 . . . . ?
C28 C29 C30 C27 0.0 . . . . ?
C31 C26 C32 C28 176.9(13) . . . . ?
